data_7028264
loop_
_publ_author_name
'Chaubey, Bimba'
'Mobin, Shaikh M.'
'Balakrishna, Maravanji S.'

_publ_section_title
;
 P-Cl bond-induced lactamization of 2(2'-hydroxyl)phenyloxazoline to form
 a cyclic phosphinite,
 3-(2-chloroethyl)-2-phenyl-2H-benzo[e][1,3,2]oxaza-phosphinin-4(3H)-one:
 synthesis, structural studies and transition metal complexes.
;
_journal_issue 2
_journal_name_full 'Dalton transactions (Cambridge, England : 2003)'
_journal_page_first 584
_journal_page_last 591
_journal_paper_doi 10.1039/c3dt52223g
_journal_volume 43
_journal_year 2014
_chemical_formula_moiety 'C30 H26 Cl4 N2 O4 P2 Pd'
_chemical_formula_sum 'C30 H26 Cl4 N2 O4 P2 Pd'
_chemical_formula_weight 788.67
_chemical_name_systematic
; 
 ? 
;
_space_group_IT_number 15
_symmetry_cell_setting monoclinic
_symmetry_Int_Tables_number 15
_symmetry_space_group_name_Hall '-C 2yc'
_symmetry_space_group_name_H-M 'C 1 2/c 1'
_atom_sites_solution_hydrogens geom
_atom_sites_solution_primary direct
_atom_sites_solution_secondary difmap
_audit_creation_method SHELXL-97
_cell_angle_alpha 90.00
_cell_angle_beta 114.2900(10)
_cell_angle_gamma 90.00
_cell_formula_units_Z 4
_cell_length_a 14.875(8)
_cell_length_b 12.995(6)
_cell_length_c 17.358(8)
_cell_measurement_reflns_used 2453
_cell_measurement_temperature 100(2)
_cell_measurement_theta_max 25.30
_cell_measurement_theta_min 3.00
_cell_volume 3058(3)
_computing_cell_refinement 'CrystalClear-SM Expert 2.1 b23'
_computing_data_collection 'CrystalClear-SM Expert 2.1 b23 (Rigaku, 2012)'
_computing_data_reduction 'CrystalClear-SM Expert 2.1 b23'
_computing_molecular_graphics 'CrystalStructure 4.0 (Rigaku, 2010)'
_computing_publication_material 'CrystalStructure 4.0'
_computing_structure_refinement 'SHELXL-97 (Sheldrick, 1997)'
_computing_structure_solution 'SHELXS-97 (Sheldrick, 1990)'
_diffrn_ambient_temperature 100(2)
_diffrn_detector_area_resol_mean 7.111
_diffrn_measured_fraction_theta_full 0.990
_diffrn_measured_fraction_theta_max 0.990
_diffrn_measurement_device_type 'Rigaku Saturn724'
_diffrn_measurement_method \w
_diffrn_radiation_monochromator graphite
_diffrn_radiation_source 'fine-focus sealed tube'
_diffrn_radiation_type MoK\a
_diffrn_radiation_wavelength 0.71073
_diffrn_reflns_av_R_equivalents 0.1396
_diffrn_reflns_av_sigmaI/netI 0.0802
_diffrn_reflns_limit_h_max 12
_diffrn_reflns_limit_h_min -17
_diffrn_reflns_limit_k_max 15
_diffrn_reflns_limit_k_min -15
_diffrn_reflns_limit_l_max 20
_diffrn_reflns_limit_l_min -14
_diffrn_reflns_number 11351
_diffrn_reflns_theta_full 25.34
_diffrn_reflns_theta_max 25.34
_diffrn_reflns_theta_min 3.05
_diffrn_standards_interval_count -
_exptl_absorpt_coefficient_mu 1.102
_exptl_absorpt_correction_T_max 0.811
_exptl_absorpt_correction_T_min 0.660
_exptl_absorpt_process_details 'NUMABS (Rigaku, 1999)'
_exptl_crystal_colour colorless
_exptl_crystal_density_diffrn 1.713
_exptl_crystal_density_method 'not measured'
_exptl_crystal_description prism
_exptl_crystal_F_000 1584
_exptl_crystal_size_max 0.420
_exptl_crystal_size_mid 0.240
_exptl_crystal_size_min 0.190
_refine_diff_density_max 1.062
_refine_diff_density_min -1.256
_refine_diff_density_rms 0.138
_refine_ls_extinction_method none
_refine_ls_goodness_of_fit_ref 1.032
_refine_ls_hydrogen_treatment mixed
_refine_ls_matrix_type full
_refine_ls_number_parameters 195
_refine_ls_number_reflns 2765
_refine_ls_number_restraints 0
_refine_ls_restrained_S_all 1.032
_refine_ls_R_factor_all 0.0429
_refine_ls_R_factor_gt 0.0397
_refine_ls_shift/su_max 0.000
_refine_ls_shift/su_mean 0.000
_refine_ls_structure_factor_coef Fsqd
_refine_ls_weighting_details 'calc w=1/[\s^2^(Fo^2^)+(0.0423P)^2^+0.0000P] where P=(Fo^2^+2Fc^2^)/3'
_refine_ls_weighting_scheme calc
_refine_ls_wR_factor_gt 0.0905
_refine_ls_wR_factor_ref 0.0927
_reflns_number_gt 2343
_reflns_number_total 2765
_reflns_threshold_expression >2sigma(I)
_cod_data_source_file c3dt52223g.txt
_cod_data_source_block bc02b
_cod_database_code 7028264

loop_
_symmetry_equiv_pos_as_xyz
'x, y, z'
'-x, y, -z+1/2'
'x+1/2, y+1/2, z'
'-x+1/2, y+1/2, -z+1/2'
'-x, -y, -z'
'x, -y, z-1/2'
'-x+1/2, -y+1/2, -z'
'x+1/2, -y+1/2, z-1/2'

loop_
_atom_site_label
_atom_site_type_symbol
_atom_site_fract_x
_atom_site_fract_y
_atom_site_fract_z
_atom_site_U_iso_or_equiv
_atom_site_adp_type
_atom_site_occupancy
_atom_site_symmetry_multiplicity
_atom_site_calc_flag
_atom_site_refinement_flags
Pd1 Pd 0.0000 0.23024(2) 0.2500 0.01064(13) Uani 1 2 d S
Cl1 Cl 0.01170(5) 0.10406(5) 0.15896(4) 0.01661(18) Uani 1 1 d .
Cl2 Cl -0.09355(6) 0.23089(5) 0.59906(5) 0.0270(2) Uani 1 1 d .
P1 P -0.02432(5) 0.34370(5) 0.33619(4) 0.01188(18) Uani 1 1 d .
O1 O 0.01578(14) 0.45954(13) 0.33688(11) 0.0141(4) Uani 1 1 d .
O2 O 0.17291(15) 0.31744(16) 0.56100(11) 0.0219(5) Uani 1 1 d .
N1 N 0.02914(17) 0.32107(17) 0.44222(12) 0.0141(5) Uani 1 1 d .
C1 C 0.1284(2) 0.3463(2) 0.48776(16) 0.0158(6) Uani 1 1 d .
C2 C 0.1744(2) 0.4123(2) 0.44456(16) 0.0151(6) Uani 1 1 d .
C3 C 0.2772(2) 0.4246(2) 0.47957(17) 0.0192(6) Uani 1 1 d .
H3 H 0.3173 0.3867 0.5284 0.023 Uiso 1 1 calc R
C4 C 0.3199(2) 0.4920(2) 0.44295(18) 0.0238(7) Uani 1 1 d .
H4 H 0.3896 0.4994 0.4664 0.029 Uiso 1 1 calc R
C5 C 0.2623(2) 0.5489(2) 0.37249(17) 0.0216(6) Uani 1 1 d .
H5 H 0.2926 0.5956 0.3483 0.026 Uiso 1 1 calc R
C6 C 0.1608(2) 0.5381(2) 0.33715(16) 0.0183(6) Uani 1 1 d .
H6 H 0.1209 0.5774 0.2891 0.022 Uiso 1 1 calc R
C7 C 0.1188(2) 0.4696(2) 0.37269(15) 0.0142(6) Uani 1 1 d .
C8 C -0.15221(19) 0.3628(2) 0.31060(15) 0.0146(6) Uani 1 1 d .
C9 C -0.1827(2) 0.4445(2) 0.34691(16) 0.0176(6) Uani 1 1 d .
H9 H -0.1354 0.4875 0.3879 0.021 Uiso 1 1 calc R
C10 C -0.2829(2) 0.4618(2) 0.32228(17) 0.0204(6) Uani 1 1 d .
H10 H -0.3047 0.5173 0.3459 0.024 Uiso 1 1 calc R
C11 C -0.3507(2) 0.3977(2) 0.26310(16) 0.0198(6) Uani 1 1 d .
H11 H -0.4192 0.4092 0.2468 0.024 Uiso 1 1 calc R
C12 C -0.3207(2) 0.3172(2) 0.22726(16) 0.0203(6) Uani 1 1 d .
H12 H -0.3683 0.2738 0.1869 0.024 Uiso 1 1 calc R
C13 C -0.2207(2) 0.2998(2) 0.25020(16) 0.0168(6) Uani 1 1 d .
H13 H -0.1995 0.2456 0.2249 0.020 Uiso 1 1 calc R
C14 C -0.0173(2) 0.2550(2) 0.48471(17) 0.0174(6) Uani 1 1 d .
H14A H 0.0299 0.2010 0.5174 0.021 Uiso 1 1 calc R
H14B H -0.0759 0.2208 0.4417 0.021 Uiso 1 1 calc R
C15 C -0.0478(2) 0.3179(2) 0.54356(17) 0.0205(6) Uani 1 1 d .
H15A H -0.0998 0.3678 0.5107 0.025 Uiso 1 1 calc R
H15B H 0.0094 0.3566 0.5841 0.025 Uiso 1 1 calc R

loop_
_atom_site_aniso_label
_atom_site_aniso_U_11
_atom_site_aniso_U_22
_atom_site_aniso_U_33
_atom_site_aniso_U_23
_atom_site_aniso_U_13
_atom_site_aniso_U_12
Pd1 0.0088(2) 0.00818(19) 0.01364(19) 0.000 0.00331(14) 0.000
Cl1 0.0197(4) 0.0108(3) 0.0192(3) -0.0007(2) 0.0078(3) 0.0027(3)
Cl2 0.0346(5) 0.0233(4) 0.0324(4) 0.0054(3) 0.0231(4) 0.0008(3)
P1 0.0109(4) 0.0092(3) 0.0144(4) -0.0004(2) 0.0042(3) -0.0004(3)
O1 0.0132(10) 0.0106(9) 0.0167(9) -0.0016(7) 0.0044(8) -0.0011(8)
O2 0.0218(11) 0.0194(11) 0.0195(10) 0.0017(8) 0.0035(9) -0.0019(10)
N1 0.0153(12) 0.0109(11) 0.0153(11) -0.0002(9) 0.0053(10) -0.0016(10)
C1 0.0157(15) 0.0103(13) 0.0185(14) -0.0042(10) 0.0040(12) 0.0010(12)
C2 0.0138(14) 0.0116(13) 0.0172(13) -0.0055(10) 0.0037(12) -0.0016(12)
C3 0.0157(15) 0.0171(14) 0.0216(14) -0.0059(11) 0.0043(12) -0.0016(13)
C4 0.0156(15) 0.0231(16) 0.0324(17) -0.0086(12) 0.0095(14) -0.0051(14)
C5 0.0220(16) 0.0183(14) 0.0271(15) -0.0060(12) 0.0128(14) -0.0091(14)
C6 0.0222(16) 0.0120(13) 0.0191(14) -0.0023(11) 0.0070(13) -0.0008(13)
C7 0.0131(14) 0.0089(12) 0.0198(14) -0.0057(10) 0.0060(12) -0.0013(11)
C8 0.0108(14) 0.0137(13) 0.0188(13) 0.0032(11) 0.0056(11) 0.0007(12)
C9 0.0189(15) 0.0132(13) 0.0202(13) -0.0003(10) 0.0074(12) 0.0003(12)
C10 0.0239(16) 0.0162(14) 0.0256(15) 0.0053(11) 0.0149(13) 0.0066(14)
C11 0.0123(14) 0.0218(15) 0.0244(14) 0.0111(12) 0.0066(12) 0.0032(13)
C12 0.0168(16) 0.0193(15) 0.0233(15) 0.0020(12) 0.0067(13) -0.0022(13)
C13 0.0162(15) 0.0129(13) 0.0211(14) 0.0007(11) 0.0075(12) 0.0007(13)
C14 0.0191(16) 0.0130(12) 0.0187(14) 0.0007(11) 0.0063(13) 0.0001(13)
C15 0.0278(17) 0.0138(13) 0.0253(15) 0.0013(11) 0.0165(14) -0.0009(13)

loop_
_atom_type_symbol
_atom_type_description
_atom_type_scat_dispersion_real
_atom_type_scat_dispersion_imag
_atom_type_scat_source
C C 0.0033 0.0016 'International Tables Vol C Tables 4.2.6.8 and 6.1.1.4'
H H 0.0000 0.0000 'International Tables Vol C Tables 4.2.6.8 and 6.1.1.4'
N N 0.0061 0.0033 'International Tables Vol C Tables 4.2.6.8 and 6.1.1.4'
O O 0.0106 0.0060 'International Tables Vol C Tables 4.2.6.8 and 6.1.1.4'
P P 0.1023 0.0942 'International Tables Vol C Tables 4.2.6.8 and 6.1.1.4'
Cl Cl 0.1484 0.1585 'International Tables Vol C Tables 4.2.6.8 and 6.1.1.4'
Pd Pd -0.9988 1.0072 'International Tables Vol C Tables 4.2.6.8 and 6.1.1.4'

loop_
_geom_angle_atom_site_label_1
_geom_angle_atom_site_label_2
_geom_angle_atom_site_label_3
_geom_angle
_geom_angle_site_symmetry_1
_geom_angle_site_symmetry_3
P1 Pd1 P1 97.38(5) . 2
P1 Pd1 Cl1 174.57(2) . .
P1 Pd1 Cl1 86.13(4) 2 .
P1 Pd1 Cl1 86.13(4) . 2
P1 Pd1 Cl1 174.57(2) 2 2
Cl1 Pd1 Cl1 90.69(5) . 2
O1 P1 N1 98.39(10) . .
O1 P1 C8 102.97(12) . .
N1 P1 C8 105.61(11) . .
O1 P1 Pd1 117.29(7) . .
N1 P1 Pd1 118.52(9) . .
C8 P1 Pd1 112.03(9) . .
C7 O1 P1 114.97(16) . .
C1 N1 C14 117.2(2) . .
C1 N1 P1 119.07(18) . .
C14 N1 P1 122.29(19) . .
O2 C1 N1 120.6(2) . .
O2 C1 C2 122.5(3) . .
N1 C1 C2 116.8(2) . .
C7 C2 C3 117.8(3) . .
C7 C2 C1 122.3(3) . .
C3 C2 C1 119.7(2) . .
C4 C3 C2 119.9(3) . .
C4 C3 H3 120.0 . .
C2 C3 H3 120.0 . .
C3 C4 C5 120.8(3) . .
C3 C4 H4 119.6 . .
C5 C4 H4 119.6 . .
C6 C5 C4 120.2(3) . .
C6 C5 H5 119.9 . .
C4 C5 H5 119.9 . .
C7 C6 C5 118.9(3) . .
C7 C6 H6 120.6 . .
C5 C6 H6 120.6 . .
C6 C7 C2 122.4(3) . .
C6 C7 O1 118.6(2) . .
C2 C7 O1 119.0(2) . .
C13 C8 C9 120.9(3) . .
C13 C8 P1 118.8(2) . .
C9 C8 P1 120.2(2) . .
C10 C9 C8 119.3(3) . .
C10 C9 H9 120.3 . .
C8 C9 H9 120.3 . .
C11 C10 C9 119.5(3) . .
C11 C10 H10 120.3 . .
C9 C10 H10 120.3 . .
C12 C11 C10 121.2(3) . .
C12 C11 H11 119.4 . .
C10 C11 H11 119.4 . .
C11 C12 C13 120.0(3) . .
C11 C12 H12 120.0 . .
C13 C12 H12 120.0 . .
C8 C13 C12 119.1(3) . .
C8 C13 H13 120.5 . .
C12 C13 H13 120.5 . .
N1 C14 C15 110.8(2) . .
N1 C14 H14A 109.5 . .
C15 C14 H14A 109.5 . .
N1 C14 H14B 109.5 . .
C15 C14 H14B 109.5 . .
H14A C14 H14B 108.1 . .
C14 C15 Cl2 107.9(2) . .
C14 C15 H15A 110.1 . .
Cl2 C15 H15A 110.1 . .
C14 C15 H15B 110.1 . .
Cl2 C15 H15B 110.1 . .
H15A C15 H15B 108.4 . .

loop_
_geom_bond_atom_site_label_1
_geom_bond_atom_site_label_2
_geom_bond_distance
_geom_bond_site_symmetry_2
Pd1 P1 2.2334(9) .
Pd1 P1 2.2334(9) 2
Pd1 Cl1 2.3329(10) .
Pd1 Cl1 2.3329(10) 2
Cl2 C15 1.791(3) .
P1 O1 1.617(2) .
P1 N1 1.704(2) .
P1 C8 1.784(3) .
O1 C7 1.403(3) .
O2 C1 1.226(3) .
N1 C1 1.397(4) .
N1 C14 1.475(3) .
C1 C2 1.480(4) .
C2 C7 1.395(4) .
C2 C3 1.402(4) .
C3 C4 1.381(4) .
C3 H3 0.9500 .
C4 C5 1.384(4) .
C4 H4 0.9500 .
C5 C6 1.383(4) .
C5 H5 0.9500 .
C6 C7 1.371(4) .
C6 H6 0.9500 .
C8 C13 1.388(4) .
C8 C9 1.402(4) .
C9 C10 1.389(4) .
C9 H9 0.9500 .
C10 C11 1.384(4) .
C10 H10 0.9500 .
C11 C12 1.381(4) .
C11 H11 0.9500 .
C12 C13 1.391(4) .
C12 H12 0.9500 .
C13 H13 0.9500 .
C14 C15 1.517(4) .
C14 H14A 0.9900 .
C14 H14B 0.9900 .
C15 H15A 0.9900 .
C15 H15B 0.9900 .
